data_1560719
loop_
_publ_author_name
'Ding, Yanjun'
'Alimi, Lukman O.'
'Moosa, Basem'
'Maaliki, Carine'
'Jacquemin, Johan'
'Huang, Feihe'
'Khashab, Niveen M.'

_publ_section_title
;
 Selective adsorptive separation of cyclohexane over benzene using
 thienothiophene cages
;
_journal_issue 14
_journal_name_full 'Chemical Science'
_journal_page_first 5315
_journal_page_last 5318
_journal_paper_doi 10.1039/D1SC00440A
_journal_volume 12
_journal_year 2021
_chemical_formula_moiety 'C45 H45 N8 S6'
_chemical_formula_sum 'C45 H45 N8 S6'
_chemical_formula_weight 890.25
_space_group_crystal_system monoclinic
_space_group_IT_number 14
_space_group_name_Hall '-P 2yn'
_space_group_name_H-M_alt 'P 1 21/n 1'
_atom_sites_solution_hydrogens geom
_audit_creation_method SHELXL-2018/3
_audit_update_record
;
2021-01-24 deposited with the CCDC.	2021-02-25 downloaded from the CCDC.
;
_cell_angle_alpha 90
_cell_angle_beta 92.5170(10)
_cell_angle_gamma 90
_cell_formula_units_Z 4
_cell_length_a 12.8314(3)
_cell_length_b 15.7916(3)
_cell_length_c 21.1780(5)
_cell_measurement_reflns_used 9769
_cell_measurement_temperature 150(2)
_cell_measurement_theta_max 72.34
_cell_measurement_theta_min 3.49
_cell_volume 4287.12(16)
_computing_cell_refinement 'Bruker SAINT'
_computing_data_collection 'Bruker APEX2'
_computing_data_reduction 'Bruker SAINT'
_computing_molecular_graphics 'Bruker SHELXTL'
_computing_publication_material 'Bruker SHELXTL'
_computing_structure_refinement 'SHELXL-2018/3 (Sheldrick, 2018)'
_computing_structure_solution 'SHELXT 2014/5 (Sheldrick, 2014)'
_diffrn_ambient_temperature 150(2)
_diffrn_measured_fraction_theta_full 0.993
_diffrn_measured_fraction_theta_max 0.993
_diffrn_measurement_device_type 'Bruker APEX-II CCD'
_diffrn_measurement_method '\f and \w scans'
_diffrn_radiation_type CuK\a
_diffrn_radiation_wavelength 1.54178
_diffrn_reflns_av_R_equivalents 0.0467
_diffrn_reflns_av_unetI/netI 0.0234
_diffrn_reflns_Laue_measured_fraction_full 0.993
_diffrn_reflns_Laue_measured_fraction_max 0.993
_diffrn_reflns_limit_h_max 15
_diffrn_reflns_limit_h_min -15
_diffrn_reflns_limit_k_max 18
_diffrn_reflns_limit_k_min -18
_diffrn_reflns_limit_l_max 25
_diffrn_reflns_limit_l_min -25
_diffrn_reflns_number 62287
_diffrn_reflns_point_group_measured_fraction_full 0.990
_diffrn_reflns_point_group_measured_fraction_max 0.990
_diffrn_reflns_theta_full 66.594
_diffrn_reflns_theta_max 66.594
_diffrn_reflns_theta_min 3.492
_exptl_absorpt_coefficient_mu 3.292
_exptl_absorpt_correction_type multi-scan
_exptl_absorpt_process_details SADABS
_exptl_crystal_colour Colourless
_exptl_crystal_density_diffrn 1.379
_exptl_crystal_description Block
_exptl_crystal_F_000 1868
_exptl_crystal_size_max 0.289
_exptl_crystal_size_mid 0.179
_exptl_crystal_size_min 0.101
_exptl_transmission_factor_max 0.725
_exptl_transmission_factor_min 0.477
_refine_diff_density_max 0.295
_refine_diff_density_min -0.246
_refine_diff_density_rms 0.045
_refine_ls_extinction_method none
_refine_ls_goodness_of_fit_ref 1.045
_refine_ls_hydrogen_treatment constr
_refine_ls_matrix_type full
_refine_ls_number_parameters 532
_refine_ls_number_reflns 7303
_refine_ls_number_restraints 0
_refine_ls_restrained_S_all 1.045
_refine_ls_R_factor_all 0.0441
_refine_ls_R_factor_gt 0.0341
_refine_ls_shift/su_max 0.001
_refine_ls_shift/su_mean 0.000
_refine_ls_structure_factor_coef Fsqd
_refine_ls_weighting_details 'w=1/[\s^2^(Fo^2^)+(0.0236P)^2^+3.7133P] where P=(Fo^2^+2Fc^2^)/3'
_refine_ls_weighting_scheme calc
_refine_ls_wR_factor_gt 0.0693
_refine_ls_wR_factor_ref 0.0758
_reflns_Friedel_coverage 0.000
_reflns_number_gt 6166
_reflns_number_total 7303
_reflns_threshold_expression 'I > 2\s(I)'
_cod_data_source_file d1sc00440a2.cif
_cod_data_source_block ThT_cage2
_cod_depositor_comments
;
The following automatic conversions were performed:

data item '_exptl_absorpt_correction_type' value 'Multi-scan' was
changed to 'multi-scan' in accordance with the
/home/data/users/saulius/crontab/automatic-downloads/rss-feeds/RSC/lib/dictionaries/cif_core.dic
dictionary named 'cif_core.dic' version 2.4.2 last updated on
2011-04-26.

Automatic conversion script
Id: cif_fix_values 7556 2019-12-06 15:28:31Z antanas 

 Adding full bibliography for 1560718--1560720.cif.
;
_cod_original_sg_symbol_H-M 'P 21/n'
_cod_database_code 1560719
_shelx_shelxl_version_number 2018/3
_shelx_space_group_comment
;
The symmetry employed for this shelxl refinement is uniquely defined
by the following loop, which should always be used as a source of
symmetry information in preference to the above space-group names.
They are only intended as comments.
;

loop_
_space_group_symop_operation_xyz
'x, y, z'
'-x+1/2, y+1/2, -z+1/2'
'-x, -y, -z'
'x-1/2, -y-1/2, z-1/2'

loop_
_atom_site_label
_atom_site_type_symbol
_atom_site_fract_x
_atom_site_fract_y
_atom_site_fract_z
_atom_site_U_iso_or_equiv
_atom_site_adp_type
_atom_site_occupancy
_atom_site_site_symmetry_order
_atom_site_calc_flag
_atom_site_refinement_flags_posn
_atom_site_refinement_flags_adp
_atom_site_refinement_flags_occupancy
_atom_site_disorder_assembly
_atom_site_disorder_group
S1 S 0.31398(4) 0.29419(3) 0.44838(2) 0.02469(11) Uani 1 1 d . . . . .
S2 S 0.30992(4) 0.30507(3) 0.59736(2) 0.02443(11) Uani 1 1 d . . . . .
S3 S 0.65189(4) 0.09601(3) 0.45159(2) 0.02622(11) Uani 1 1 d . . . . .
S4 S 0.64928(4) 0.10835(3) 0.60115(2) 0.02620(12) Uani 1 1 d . . . . .
S5 S 0.79285(4) 0.36721(3) 0.45234(2) 0.02789(12) Uani 1 1 d . . . . .
S6 S 0.78710(4) 0.38252(3) 0.60147(2) 0.02836(12) Uani 1 1 d . . . . .
N5 N 0.53397(12) 0.25696(11) 0.23698(7) 0.0254(4) Uani 1 1 d . . . . .
N1 N 0.53378(12) 0.29864(11) 0.81007(8) 0.0258(4) Uani 1 1 d . . . . .
N8 N 0.35355(12) 0.32310(11) 0.31149(8) 0.0277(4) Uani 1 1 d . . . . .
N3 N 0.34750(12) 0.35367(11) 0.73305(8) 0.0280(4) Uani 1 1 d . . . . .
N7 N 0.72644(13) 0.34915(11) 0.31158(8) 0.0291(4) Uani 1 1 d . . . . .
N6 N 0.58355(13) 0.09758(11) 0.30839(8) 0.0291(4) Uani 1 1 d . . . . .
N4 N 0.72191(13) 0.38196(11) 0.73715(8) 0.0293(4) Uani 1 1 d . . . . .
N2 N 0.57980(13) 0.13606(11) 0.73734(8) 0.0300(4) Uani 1 1 d . . . . .
C32 C 0.36378(14) 0.42358(12) 0.51950(9) 0.0243(4) Uani 1 1 d . . . . .
C10 C 0.64082(15) 0.32603(12) 0.52366(9) 0.0245(4) Uani 1 1 d . . . . .
C31 C 0.37651(15) 0.45881(13) 0.58137(10) 0.0264(4) Uani 1 1 d . . . . .
H31 H 0.399808 0.515030 0.589467 0.032 Uiso 1 1 calc R U . . .
C29 C 0.36208(15) 0.41448(13) 0.69546(10) 0.0272(4) Uani 1 1 d . . . . .
H29 H 0.380201 0.468602 0.712166 0.033 Uiso 1 1 calc R U . . .
C8 C 0.67655(15) 0.32696(12) 0.41764(10) 0.0255(4) Uani 1 1 d . . . . .
C23 C 0.44806(15) 0.11309(12) 0.58186(9) 0.0257(4) Uani 1 1 d . . . . .
H23 H 0.375438 0.115206 0.588724 0.031 Uiso 1 1 calc R U . . .
C36 C 0.36624(15) 0.38922(13) 0.34502(10) 0.0275(4) Uani 1 1 d . . . . .
H36 H 0.382455 0.441149 0.325044 0.033 Uiso 1 1 calc R U . . .
C34 C 0.37890(15) 0.44973(13) 0.45609(10) 0.0264(4) Uani 1 1 d . . . . .
H34 H 0.402064 0.504702 0.445076 0.032 Uiso 1 1 calc R U . . .
C13 C 0.66844(15) 0.34979(12) 0.63103(9) 0.0254(4) Uani 1 1 d . . . . .
C22 C 0.52311(15) 0.11586(12) 0.62934(10) 0.0258(4) Uani 1 1 d . . . . .
C14 C 0.65158(15) 0.35402(13) 0.69831(9) 0.0265(4) Uani 1 1 d . . . . .
H14 H 0.586875 0.335614 0.713616 0.032 Uiso 1 1 calc R U . . .
C24 C 0.48984(15) 0.10669(12) 0.52088(9) 0.0242(4) Uani 1 1 d . . . . .
C1 C 0.42376(15) 0.26100(14) 0.21475(9) 0.0291(5) Uani 1 1 d . . . . .
H1A H 0.390513 0.206090 0.224063 0.035 Uiso 1 1 calc R U . . .
H1B H 0.421021 0.268013 0.168250 0.035 Uiso 1 1 calc R U . . .
C35 C 0.35664(15) 0.38768(13) 0.41309(9) 0.0252(4) Uani 1 1 d . . . . .
C7 C 0.66018(15) 0.32145(13) 0.34965(9) 0.0268(4) Uani 1 1 d . . . . .
H7 H 0.597732 0.296260 0.332810 0.032 Uiso 1 1 calc R U . . .
C30 C 0.35176(15) 0.40340(13) 0.62755(10) 0.0257(4) Uani 1 1 d . . . . .
C12 C 0.59958(15) 0.32151(12) 0.58493(9) 0.0252(4) Uani 1 1 d . . . . .
H12 H 0.531728 0.301074 0.592779 0.030 Uiso 1 1 calc R U . . .
C9 C 0.60445(15) 0.30814(12) 0.46076(9) 0.0257(4) Uani 1 1 d . . . . .
H9 H 0.537364 0.285581 0.449998 0.031 Uiso 1 1 calc R U . . .
C25 C 0.59787(15) 0.10340(12) 0.52460(9) 0.0248(4) Uani 1 1 d . . . . .
C3 C 0.58371(16) 0.18183(14) 0.21070(9) 0.0291(5) Uani 1 1 d . . . . .
H3A H 0.660356 0.188285 0.215888 0.035 Uiso 1 1 calc R U . . .
H3B H 0.565581 0.178999 0.164830 0.035 Uiso 1 1 calc R U . . .
C17 C 0.58775(16) 0.22276(14) 0.83465(9) 0.0291(5) Uani 1 1 d . . . . .
H17A H 0.577433 0.218636 0.880606 0.035 Uiso 1 1 calc R U . . .
H17B H 0.663468 0.229317 0.828870 0.035 Uiso 1 1 calc R U . . .
C28 C 0.51053(16) 0.09639(13) 0.34663(10) 0.0279(4) Uani 1 1 d . . . . .
H28 H 0.440809 0.094437 0.329642 0.034 Uiso 1 1 calc R U . . .
C33 C 0.32855(14) 0.34067(13) 0.52161(9) 0.0234(4) Uani 1 1 d . . . . .
C27 C 0.52679(15) 0.09784(12) 0.41477(10) 0.0268(4) Uani 1 1 d . . . . .
C2 C 0.35968(16) 0.33114(15) 0.24304(9) 0.0309(5) Uani 1 1 d . . . . .
H2A H 0.391223 0.386523 0.233142 0.037 Uiso 1 1 calc R U . . .
H2B H 0.288281 0.329981 0.223345 0.037 Uiso 1 1 calc R U . . .
C5 C 0.58936(15) 0.33418(14) 0.21923(10) 0.0290(5) Uani 1 1 d . . . . .
H5A H 0.550177 0.383506 0.234618 0.035 Uiso 1 1 calc R U . . .
H5B H 0.587635 0.337550 0.172518 0.035 Uiso 1 1 calc R U . . .
C26 C 0.45005(16) 0.10247(12) 0.45719(9) 0.0264(4) Uani 1 1 d . . . . .
H26 H 0.377733 0.102834 0.445465 0.032 Uiso 1 1 calc R U . . .
C11 C 0.74185(15) 0.35826(13) 0.52594(9) 0.0253(4) Uani 1 1 d . . . . .
C21 C 0.50650(16) 0.12501(13) 0.69618(10) 0.0279(4) Uani 1 1 d . . . . .
H21 H 0.437024 0.122600 0.709844 0.034 Uiso 1 1 calc R U . . .
C16 C 0.59182(15) 0.37630(14) 0.82694(10) 0.0296(5) Uani 1 1 d . . . . .
H16A H 0.594508 0.381764 0.873549 0.036 Uiso 1 1 calc R U . . .
H16B H 0.551630 0.425173 0.809581 0.036 Uiso 1 1 calc R U . . .
C20 C 0.35848(16) 0.36994(15) 0.80084(9) 0.0320(5) Uani 1 1 d . . . . .
H20A H 0.288782 0.369282 0.819118 0.038 Uiso 1 1 calc R U . . .
H20B H 0.389232 0.426800 0.808092 0.038 Uiso 1 1 calc R U . . .
C43 C 1.07175(16) 0.45459(14) 0.46676(10) 0.0335(5) Uani 1 1 d . . . . .
H43 H 1.121087 0.423500 0.443926 0.040 Uiso 1 1 calc R U . . .
C15 C 0.70353(16) 0.38304(14) 0.80456(10) 0.0303(5) Uani 1 1 d . . . . .
H15A H 0.733704 0.436232 0.822051 0.036 Uiso 1 1 calc R U . . .
H15B H 0.744078 0.335869 0.824241 0.036 Uiso 1 1 calc R U . . .
C19 C 0.42772(15) 0.30355(15) 0.83371(9) 0.0298(5) Uani 1 1 d . . . . .
H19A H 0.432891 0.316290 0.879515 0.036 Uiso 1 1 calc R U . . .
H19B H 0.393967 0.247471 0.828428 0.036 Uiso 1 1 calc R U . . .
C44 C 1.06704(16) 0.44409(14) 0.53124(10) 0.0327(5) Uani 1 1 d . . . . .
H44 H 1.113023 0.405583 0.552790 0.039 Uiso 1 1 calc R U . . .
C6 C 0.70321(15) 0.34269(14) 0.24358(10) 0.0299(5) Uani 1 1 d . . . . .
H6A H 0.741766 0.293174 0.227957 0.036 Uiso 1 1 calc R U . . .
H6B H 0.732516 0.393529 0.223532 0.036 Uiso 1 1 calc R U . . .
C45 C 0.99552(16) 0.48953(14) 0.56458(10) 0.0322(5) Uani 1 1 d . . . . .
H45 H 0.992569 0.482364 0.609001 0.039 Uiso 1 1 calc R U . . .
C4 C 0.55233(17) 0.09866(14) 0.24117(10) 0.0318(5) Uani 1 1 d . . . . .
H4A H 0.475802 0.091334 0.236045 0.038 Uiso 1 1 calc R U . . .
H4B H 0.585899 0.050875 0.219640 0.038 Uiso 1 1 calc R U . . .
C18 C 0.55113(17) 0.14059(14) 0.80328(10) 0.0326(5) Uani 1 1 d . . . . .
H18A H 0.582463 0.092047 0.826814 0.039 Uiso 1 1 calc R U . . .
H18B H 0.474374 0.136230 0.805250 0.039 Uiso 1 1 calc R U . . .
C37 C 0.5348(2) 0.45769(16) 0.06893(11) 0.0417(6) Uani 1 1 d . . . . .
H37 H 0.545977 0.513182 0.085174 0.050 Uiso 1 1 calc R U . . .
C42 C 0.43749(19) 0.42218(16) 0.06915(11) 0.0427(6) Uani 1 1 d . . . . .
H42 H 0.381688 0.453519 0.085698 0.051 Uiso 1 1 calc R U . . .
C38 C 0.6168(2) 0.41278(19) 0.04506(12) 0.0491(7) Uani 1 1 d . . . . .
H38 H 0.684729 0.436680 0.044575 0.059 Uiso 1 1 calc R U . . .
C41 C 0.4191(2) 0.34299(16) 0.04617(11) 0.0447(6) Uani 1 1 d . . . . .
H41 H 0.351075 0.319428 0.046791 0.054 Uiso 1 1 calc R U . . .
C39 C 0.5971(2) 0.3309(2) 0.02154(12) 0.0575(8) Uani 1 1 d . . . . .
H39 H 0.652064 0.298465 0.005095 0.069 Uiso 1 1 calc R U . . .
C40 C 0.4981(2) 0.29762(17) 0.02234(12) 0.0515(7) Uani 1 1 d . . . . .
H40 H 0.484912 0.242405 0.006062 0.062 Uiso 1 1 calc R U . . .

loop_
_atom_site_aniso_label
_atom_site_aniso_U_11
_atom_site_aniso_U_22
_atom_site_aniso_U_33
_atom_site_aniso_U_23
_atom_site_aniso_U_13
_atom_site_aniso_U_12
S1 0.0259(2) 0.0237(3) 0.0246(2) 0.0001(2) 0.00170(18) -0.00221(19)
S2 0.0262(2) 0.0229(3) 0.0243(2) 0.00100(19) 0.00164(18) -0.00138(19)
S3 0.0260(2) 0.0259(3) 0.0268(3) 0.0002(2) 0.00197(19) 0.00025(19)
S4 0.0248(2) 0.0272(3) 0.0264(3) -0.0006(2) -0.00003(19) 0.00033(19)
S5 0.0229(2) 0.0354(3) 0.0255(3) 0.0017(2) 0.00146(18) -0.0033(2)
S6 0.0232(2) 0.0367(3) 0.0252(3) 0.0034(2) 0.00003(19) -0.0043(2)
N5 0.0239(8) 0.0300(10) 0.0222(8) 0.0007(7) 0.0017(6) -0.0006(7)
N1 0.0225(8) 0.0311(10) 0.0239(8) -0.0014(7) 0.0016(6) 0.0003(7)
N8 0.0233(8) 0.0334(10) 0.0264(9) 0.0035(8) 0.0035(7) 0.0013(7)
N3 0.0226(8) 0.0350(10) 0.0263(9) -0.0025(8) -0.0012(7) 0.0004(7)
N7 0.0262(9) 0.0305(10) 0.0305(9) 0.0000(8) 0.0002(7) -0.0009(7)
N6 0.0322(9) 0.0283(10) 0.0266(9) 0.0013(7) -0.0006(7) -0.0033(7)
N4 0.0268(9) 0.0301(10) 0.0311(9) 0.0002(8) 0.0022(7) -0.0019(7)
N2 0.0338(10) 0.0288(10) 0.0276(9) -0.0016(7) 0.0041(7) -0.0017(8)
C32 0.0230(9) 0.0206(10) 0.0296(11) 0.0014(8) 0.0022(8) 0.0019(8)
C10 0.0246(10) 0.0174(10) 0.0317(11) 0.0024(8) 0.0016(8) 0.0016(8)
C31 0.0242(10) 0.0205(11) 0.0346(11) -0.0029(9) 0.0017(8) 0.0018(8)
C29 0.0235(10) 0.0274(11) 0.0306(11) -0.0061(9) 0.0001(8) 0.0014(8)
C8 0.0248(10) 0.0202(10) 0.0313(11) -0.0001(8) -0.0022(8) 0.0012(8)
C23 0.0266(10) 0.0191(10) 0.0317(11) -0.0005(8) 0.0034(8) 0.0012(8)
C36 0.0245(10) 0.0272(12) 0.0312(11) 0.0093(9) 0.0041(8) 0.0033(8)
C34 0.0254(10) 0.0202(11) 0.0339(11) 0.0047(9) 0.0033(8) 0.0020(8)
C13 0.0243(10) 0.0222(11) 0.0299(11) 0.0041(8) 0.0029(8) 0.0007(8)
C22 0.0276(10) 0.0198(11) 0.0303(11) -0.0021(8) 0.0040(8) -0.0005(8)
C14 0.0247(10) 0.0257(11) 0.0292(11) 0.0039(9) 0.0043(8) 0.0015(8)
C24 0.0255(10) 0.0173(10) 0.0296(11) 0.0004(8) 0.0005(8) 0.0003(8)
C1 0.0256(10) 0.0413(13) 0.0204(10) 0.0006(9) 0.0000(8) -0.0032(9)
C35 0.0231(10) 0.0237(11) 0.0291(11) 0.0056(9) 0.0032(8) 0.0026(8)
C7 0.0248(10) 0.0251(11) 0.0302(11) -0.0026(9) -0.0027(8) -0.0003(8)
C30 0.0217(9) 0.0238(11) 0.0315(11) -0.0033(9) 0.0009(8) 0.0027(8)
C12 0.0240(10) 0.0193(10) 0.0327(11) 0.0039(8) 0.0034(8) -0.0001(8)
C9 0.0258(10) 0.0186(10) 0.0325(11) 0.0011(8) -0.0014(8) -0.0013(8)
C25 0.0281(10) 0.0188(10) 0.0274(10) 0.0000(8) 0.0007(8) -0.0003(8)
C3 0.0302(11) 0.0345(12) 0.0229(10) -0.0020(9) 0.0029(8) -0.0009(9)
C17 0.0286(10) 0.0354(12) 0.0231(10) 0.0001(9) -0.0007(8) 0.0003(9)
C28 0.0303(11) 0.0234(11) 0.0298(11) 0.0010(9) -0.0030(9) -0.0010(8)
C33 0.0202(9) 0.0248(11) 0.0254(10) 0.0008(8) 0.0012(7) 0.0015(8)
C27 0.0295(10) 0.0183(10) 0.0322(11) 0.0015(8) -0.0029(8) 0.0005(8)
C2 0.0260(10) 0.0429(13) 0.0237(10) 0.0063(9) 0.0005(8) 0.0003(9)
C5 0.0286(10) 0.0325(12) 0.0259(11) 0.0036(9) 0.0009(8) -0.0028(9)
C26 0.0277(10) 0.0188(10) 0.0323(11) 0.0004(8) -0.0010(8) 0.0001(8)
C11 0.0238(10) 0.0242(11) 0.0278(11) 0.0023(8) 0.0015(8) 0.0014(8)
C21 0.0285(11) 0.0239(11) 0.0319(11) -0.0005(9) 0.0063(9) -0.0006(8)
C16 0.0282(11) 0.0347(12) 0.0259(11) -0.0045(9) 0.0023(8) 0.0003(9)
C20 0.0253(10) 0.0461(14) 0.0248(11) -0.0045(10) 0.0013(8) 0.0020(9)
C43 0.0291(11) 0.0329(12) 0.0391(12) -0.0078(10) 0.0081(9) 0.0008(9)
C15 0.0276(11) 0.0338(12) 0.0295(11) -0.0025(9) 0.0010(8) -0.0045(9)
C19 0.0251(10) 0.0432(13) 0.0213(10) 0.0007(9) 0.0026(8) 0.0000(9)
C44 0.0276(11) 0.0294(12) 0.0407(13) 0.0033(10) -0.0005(9) -0.0002(9)
C6 0.0273(10) 0.0337(12) 0.0290(11) 0.0028(9) 0.0038(8) -0.0044(9)
C45 0.0295(11) 0.0380(13) 0.0293(11) 0.0000(10) 0.0037(9) -0.0033(9)
C4 0.0351(11) 0.0334(12) 0.0266(11) -0.0027(9) -0.0003(9) -0.0029(9)
C18 0.0393(12) 0.0317(12) 0.0271(11) 0.0021(9) 0.0041(9) -0.0023(9)
C37 0.0567(15) 0.0354(14) 0.0329(13) 0.0010(10) -0.0013(11) 0.0031(11)
C42 0.0460(14) 0.0432(15) 0.0396(13) 0.0054(11) 0.0083(11) 0.0075(11)
C38 0.0403(13) 0.0686(19) 0.0380(14) 0.0192(13) -0.0014(11) 0.0020(13)
C41 0.0507(15) 0.0437(15) 0.0393(14) 0.0070(11) -0.0017(11) 0.0018(12)
C39 0.0650(18) 0.072(2) 0.0359(14) 0.0031(14) 0.0075(12) 0.0409(16)
C40 0.075(2) 0.0402(15) 0.0380(14) -0.0033(12) -0.0076(13) 0.0094(14)

loop_
_atom_type_symbol
_atom_type_description
_atom_type_scat_dispersion_real
_atom_type_scat_dispersion_imag
_atom_type_scat_source
C C 0.0181 0.0091 'International Tables Vol C Tables 4.2.6.8 and 6.1.1.4'
H H 0.0000 0.0000 'International Tables Vol C Tables 4.2.6.8 and 6.1.1.4'
N N 0.0311 0.0180 'International Tables Vol C Tables 4.2.6.8 and 6.1.1.4'
S S 0.3331 0.5567 'International Tables Vol C Tables 4.2.6.8 and 6.1.1.4'

loop_
_geom_angle_atom_site_label_1
_geom_angle_atom_site_label_2
_geom_angle_atom_site_label_3
_geom_angle
_geom_angle_site_symmetry_1
_geom_angle_site_symmetry_3
_geom_angle_publ_flag
C33 S1 C35 90.09(10) . . ?
C33 S2 C30 89.88(10) . . ?
C25 S3 C27 90.09(10) . . ?
C25 S4 C22 90.14(10) . . ?
C11 S5 C8 89.96(10) . . ?
C11 S6 C13 90.19(9) . . ?
C5 N5 C3 110.52(15) . . ?
C5 N5 C1 110.56(16) . . ?
C3 N5 C1 109.95(16) . . ?
C17 N1 C16 111.63(15) . . ?
C17 N1 C19 110.55(16) . . ?
C16 N1 C19 109.82(16) . . ?
C36 N8 C2 118.19(18) . . ?
C29 N3 C20 118.32(18) . . ?
C7 N7 C6 119.12(17) . . ?
C28 N6 C4 116.40(18) . . ?
C14 N4 C15 119.77(17) . . ?
C21 N2 C18 117.01(18) . . ?
C33 C32 C34 111.22(18) . . ?
C33 C32 C31 111.28(18) . . ?
C34 C32 C31 137.49(19) . . ?
C11 C10 C9 111.87(18) . . ?
C11 C10 C12 111.68(17) . . ?
C9 C10 C12 136.42(18) . . ?
C30 C31 C32 112.87(18) . . ?
C30 C31 H31 123.6 . . ?
C32 C31 H31 123.6 . . ?
N3 C29 C30 121.51(19) . . ?
N3 C29 H29 119.2 . . ?
C30 C29 H29 119.2 . . ?
C9 C8 C7 125.50(18) . . ?
C9 C8 S5 112.89(15) . . ?
C7 C8 S5 121.46(15) . . ?
C22 C23 C24 112.94(18) . . ?
C22 C23 H23 123.5 . . ?
C24 C23 H23 123.5 . . ?
N8 C36 C35 121.81(19) . . ?
N8 C36 H36 119.1 . . ?
C35 C36 H36 119.1 . . ?
C35 C34 C32 112.88(18) . . ?
C35 C34 H34 123.6 . . ?
C32 C34 H34 123.6 . . ?
C12 C13 C14 126.74(18) . . ?
C12 C13 S6 112.79(15) . . ?
C14 C13 S6 120.47(15) . . ?
C23 C22 C21 126.52(19) . . ?
C23 C22 S4 112.32(15) . . ?
C21 C22 S4 121.15(15) . . ?
N4 C14 C13 121.20(18) . . ?
N4 C14 H14 119.4 . . ?
C13 C14 H14 119.4 . . ?
C25 C24 C26 111.62(18) . . ?
C25 C24 C23 111.52(17) . . ?
C26 C24 C23 136.86(19) . . ?
N5 C1 C2 115.76(17) . . ?
N5 C1 H1A 108.3 . . ?
C2 C1 H1A 108.3 . . ?
N5 C1 H1B 108.3 . . ?
C2 C1 H1B 108.3 . . ?
H1A C1 H1B 107.4 . . ?
C34 C35 C36 128.93(19) . . ?
C34 C35 S1 112.43(15) . . ?
C36 C35 S1 118.62(15) . . ?
N7 C7 C8 122.45(18) . . ?
N7 C7 H7 118.8 . . ?
C8 C7 H7 118.8 . . ?
C31 C30 C29 128.45(19) . . ?
C31 C30 S2 112.62(15) . . ?
C29 C30 S2 118.81(15) . . ?
C13 C12 C10 112.40(18) . . ?
C13 C12 H12 123.8 . . ?
C10 C12 H12 123.8 . . ?
C8 C9 C10 112.38(18) . . ?
C8 C9 H9 123.8 . . ?
C10 C9 H9 123.8 . . ?
C24 C25 S4 113.07(15) . . ?
C24 C25 S3 113.06(15) . . ?
S4 C25 S3 133.87(12) . . ?
N5 C3 C4 114.09(16) . . ?
N5 C3 H3A 108.7 . . ?
C4 C3 H3A 108.7 . . ?
N5 C3 H3B 108.7 . . ?
C4 C3 H3B 108.7 . . ?
H3A C3 H3B 107.6 . . ?
N1 C17 C18 114.15(16) . . ?
N1 C17 H17A 108.7 . . ?
C18 C17 H17A 108.7 . . ?
N1 C17 H17B 108.7 . . ?
C18 C17 H17B 108.7 . . ?
H17A C17 H17B 107.6 . . ?
N6 C28 C27 123.98(19) . . ?
N6 C28 H28 118.0 . . ?
C27 C28 H28 118.0 . . ?
C32 C33 S1 113.38(15) . . ?
C32 C33 S2 113.34(15) . . ?
S1 C33 S2 133.27(12) . . ?
C26 C27 C28 125.47(19) . . ?
C26 C27 S3 112.41(15) . . ?
C28 C27 S3 122.10(16) . . ?
N8 C2 C1 112.45(17) . . ?
N8 C2 H2A 109.1 . . ?
C1 C2 H2A 109.1 . . ?
N8 C2 H2B 109.1 . . ?
C1 C2 H2B 109.1 . . ?
H2A C2 H2B 107.8 . . ?
N5 C5 C6 116.83(17) . . ?
N5 C5 H5A 108.1 . . ?
C6 C5 H5A 108.1 . . ?
N5 C5 H5B 108.1 . . ?
C6 C5 H5B 108.1 . . ?
H5A C5 H5B 107.3 . . ?
C27 C26 C24 112.81(18) . . ?
C27 C26 H26 123.6 . . ?
C24 C26 H26 123.6 . . ?
C10 C11 S6 112.92(15) . . ?
C10 C11 S5 112.89(15) . . ?
S6 C11 S5 134.16(12) . . ?
N2 C21 C22 123.37(19) . . ?
N2 C21 H21 118.3 . . ?
C22 C21 H21 118.3 . . ?
N1 C16 C15 116.95(17) . . ?
N1 C16 H16A 108.1 . . ?
C15 C16 H16A 108.1 . . ?
N1 C16 H16B 108.1 . . ?
C15 C16 H16B 108.1 . . ?
H16A C16 H16B 107.3 . . ?
N3 C20 C19 110.96(17) . . ?
N3 C20 H20A 109.4 . . ?
C19 C20 H20A 109.4 . . ?
N3 C20 H20B 109.4 . . ?
C19 C20 H20B 109.4 . . ?
H20A C20 H20B 108.0 . . ?
C44 C43 C45 119.9(2) . 3_766 ?
C44 C43 H43 120.1 . . ?
C45 C43 H43 120.1 3_766 . ?
N4 C15 C16 119.72(17) . . ?
N4 C15 H15A 107.4 . . ?
C16 C15 H15A 107.4 . . ?
N4 C15 H15B 107.4 . . ?
C16 C15 H15B 107.4 . . ?
H15A C15 H15B 106.9 . . ?
N1 C19 C20 114.22(17) . . ?
N1 C19 H19A 108.7 . . ?
C20 C19 H19A 108.7 . . ?
N1 C19 H19B 108.7 . . ?
C20 C19 H19B 108.7 . . ?
H19A C19 H19B 107.6 . . ?
C43 C44 C45 120.1(2) . . ?
C43 C44 H44 119.9 . . ?
C45 C44 H44 119.9 . . ?
N7 C6 C5 119.18(17) . . ?
N7 C6 H6A 107.5 . . ?
C5 C6 H6A 107.5 . . ?
N7 C6 H6B 107.5 . . ?
C5 C6 H6B 107.5 . . ?
H6A C6 H6B 107.0 . . ?
C44 C45 C43 120.0(2) . 3_766 ?
C44 C45 H45 120.0 . . ?
C43 C45 H45 120.0 3_766 . ?
N6 C4 C3 110.85(17) . . ?
N6 C4 H4A 109.5 . . ?
C3 C4 H4A 109.5 . . ?
N6 C4 H4B 109.5 . . ?
C3 C4 H4B 109.5 . . ?
H4A C4 H4B 108.1 . . ?
N2 C18 C17 111.90(17) . . ?
N2 C18 H18A 109.2 . . ?
C17 C18 H18A 109.2 . . ?
N2 C18 H18B 109.2 . . ?
C17 C18 H18B 109.2 . . ?
H18A C18 H18B 107.9 . . ?
C42 C37 C38 120.0(2) . . ?
C42 C37 H37 120.0 . . ?
C38 C37 H37 120.0 . . ?
C41 C42 C37 121.3(2) . . ?
C41 C42 H42 119.3 . . ?
C37 C42 H42 119.3 . . ?
C37 C38 C39 118.2(2) . . ?
C37 C38 H38 120.9 . . ?
C39 C38 H38 120.9 . . ?
C40 C41 C42 119.9(3) . . ?
C40 C41 H41 120.0 . . ?
C42 C41 H41 120.0 . . ?
C40 C39 C38 120.0(2) . . ?
C40 C39 H39 120.0 . . ?
C38 C39 H39 120.0 . . ?
C41 C40 C39 120.6(3) . . ?
C41 C40 H40 119.7 . . ?
C39 C40 H40 119.7 . . ?

loop_
_geom_bond_atom_site_label_1
_geom_bond_atom_site_label_2
_geom_bond_distance
_geom_bond_site_symmetry_2
_geom_bond_publ_flag
S1 C33 1.719(2) . ?
S1 C35 1.753(2) . ?
S2 C33 1.726(2) . ?
S2 C30 1.754(2) . ?
S3 C25 1.726(2) . ?
S3 C27 1.754(2) . ?
S4 C25 1.725(2) . ?
S4 C22 1.754(2) . ?
S5 C11 1.723(2) . ?
S5 C8 1.7535(19) . ?
S6 C11 1.721(2) . ?
S6 C13 1.750(2) . ?
N5 C5 1.469(3) . ?
N5 C3 1.468(3) . ?
N5 C1 1.472(2) . ?
N1 C17 1.468(3) . ?
N1 C16 1.471(3) . ?
N1 C19 1.473(2) . ?
N8 C36 1.269(3) . ?
N8 C2 1.461(3) . ?
N3 C29 1.267(3) . ?
N3 C20 1.459(3) . ?
N7 C7 1.275(3) . ?
N7 C6 1.461(3) . ?
N6 C28 1.265(3) . ?
N6 C4 1.462(3) . ?
N4 C14 1.273(3) . ?
N4 C15 1.457(3) . ?
N2 C21 1.266(3) . ?
N2 C18 1.461(3) . ?
C32 C33 1.387(3) . ?
C32 C34 1.426(3) . ?
C32 C31 1.426(3) . ?
C10 C11 1.391(3) . ?
C10 C9 1.420(3) . ?
C10 C12 1.425(3) . ?
C31 C30 1.360(3) . ?
C31 H31 0.9500 . ?
C29 C30 1.449(3) . ?
C29 H29 0.9500 . ?
C8 C9 1.361(3) . ?
C8 C7 1.449(3) . ?
C23 C22 1.362(3) . ?
C23 C24 1.423(3) . ?
C23 H23 0.9500 . ?
C36 C35 1.452(3) . ?
C36 H36 0.9500 . ?
C34 C35 1.360(3) . ?
C34 H34 0.9500 . ?
C13 C12 1.363(3) . ?
C13 C14 1.452(3) . ?
C22 C21 1.448(3) . ?
C14 H14 0.9500 . ?
C24 C25 1.386(3) . ?
C24 C26 1.423(3) . ?
C1 C2 1.518(3) . ?
C1 H1A 0.9900 . ?
C1 H1B 0.9900 . ?
C7 H7 0.9500 . ?
C12 H12 0.9500 . ?
C9 H9 0.9500 . ?
C3 C4 1.525(3) . ?
C3 H3A 0.9900 . ?
C3 H3B 0.9900 . ?
C17 C18 1.523(3) . ?
C17 H17A 0.9900 . ?
C17 H17B 0.9900 . ?
C28 C27 1.449(3) . ?
C28 H28 0.9500 . ?
C27 C26 1.364(3) . ?
C2 H2A 0.9900 . ?
C2 H2B 0.9900 . ?
C5 C6 1.533(3) . ?
C5 H5A 0.9900 . ?
C5 H5B 0.9900 . ?
C26 H26 0.9500 . ?
C21 H21 0.9500 . ?
C16 C15 1.533(3) . ?
C16 H16A 0.9900 . ?
C16 H16B 0.9900 . ?
C20 C19 1.523(3) . ?
C20 H20A 0.9900 . ?
C20 H20B 0.9900 . ?
C43 C44 1.380(3) . ?
C43 C45 1.384(3) 3_766 ?
C43 H43 0.9500 . ?
C15 H15A 0.9900 . ?
C15 H15B 0.9900 . ?
C19 H19A 0.9900 . ?
C19 H19B 0.9900 . ?
C44 C45 1.383(3) . ?
C44 H44 0.9500 . ?
C6 H6A 0.9900 . ?
C6 H6B 0.9900 . ?
C45 H45 0.9500 . ?
C4 H4A 0.9900 . ?
C4 H4B 0.9900 . ?
C18 H18A 0.9900 . ?
C18 H18B 0.9900 . ?
C37 C42 1.369(3) . ?
C37 C38 1.383(4) . ?
C37 H37 0.9500 . ?
C42 C41 1.359(4) . ?
C42 H42 0.9500 . ?
C38 C39 1.405(4) . ?
C38 H38 0.9500 . ?
C41 C40 1.356(4) . ?
C41 H41 0.9500 . ?
C39 C40 1.375(4) . ?
C39 H39 0.9500 . ?
C40 H40 0.9500 . ?
